data_7219363
loop_
_publ_author_name
'Hosamani, Kallappa. M.'
'Reddy, Dinesh S.'
'Devarajegowda, Hirihalli. C.'

_publ_section_title
;
 Microwave-assisted synthesis of new fluorinated coumarin--pyrimidine
 hybrids as potent anticancer agents, their DNA cleavage and X-ray crystal
 studies
;
_journal_issue 15
_journal_name_full 'RSC Adv.'
_journal_page_first 11261
_journal_paper_doi 10.1039/C4RA12222D
_journal_volume 5
_journal_year 2015
_chemical_formula_sum 'C27 H19 F N2 O3'
_chemical_formula_weight 438.44
_chemical_name_systematic
;
3-(2-(4-fluorobenzyl)-6-(4-methoxyphenyl)pyrimidin-4-yl)-2H-chromen-2-one
;
_space_group_IT_number 2
_symmetry_space_group_name_Hall '-P 1'
_symmetry_space_group_name_H-M 'P -1'
_atom_sites_solution_hydrogens geom
_atom_sites_solution_primary direct
_atom_sites_solution_secondary difmap
_audit_block_doi 10.5517/ccz3q3w
_audit_creation_date 2012-08-20T09:03:29-00:00
_audit_creation_method 'WinGX routine CIF_UPDATE'
_audit_update_record
;
2012-08-21 deposited with the CCDC.
2015-01-09 downloaded from the CCDC.
;
_cell_angle_alpha 101.1920(10)
_cell_angle_beta 90.3440(10)
_cell_angle_gamma 95.4990(10)
_cell_formula_units_Z 2
_cell_length_a 8.1330(2)
_cell_length_b 10.2945(2)
_cell_length_c 12.7544(3)
_cell_measurement_temperature 296(2)
_cell_volume 1042.40(4)
_computing_structure_refinement 'SHELXL-97 (Sheldrick, 2008)'
_diffrn_ambient_temperature 296(2)
_diffrn_measured_fraction_theta_full 0.998
_diffrn_measured_fraction_theta_max 0.998
_diffrn_radiation_monochromator graphite
_diffrn_radiation_type MoK\a
_diffrn_radiation_wavelength 0.71073
_diffrn_reflns_av_R_equivalents 0.021
_diffrn_reflns_av_unetI/netI 0.0157
_diffrn_reflns_limit_h_max 9
_diffrn_reflns_limit_h_min -9
_diffrn_reflns_limit_k_max 12
_diffrn_reflns_limit_k_min -12
_diffrn_reflns_limit_l_max 15
_diffrn_reflns_limit_l_min -15
_diffrn_reflns_number 17307
_diffrn_reflns_theta_full 24.99
_diffrn_reflns_theta_max 24.99
_diffrn_reflns_theta_min 1.63
_exptl_absorpt_coefficient_mu 0.098
_exptl_absorpt_correction_type none
_exptl_crystal_density_diffrn 1.397
_exptl_crystal_density_method 'not measured'
_exptl_crystal_F_000 456
_refine_diff_density_max 0.123
_refine_diff_density_min -0.186
_refine_diff_density_rms 0.042
_refine_ls_extinction_method none
_refine_ls_goodness_of_fit_ref 1.078
_refine_ls_hydrogen_treatment constr
_refine_ls_matrix_type full
_refine_ls_number_parameters 298
_refine_ls_number_reflns 3656
_refine_ls_number_restraints 0
_refine_ls_restrained_S_all 1.078
_refine_ls_R_factor_all 0.0469
_refine_ls_R_factor_gt 0.0382
_refine_ls_shift/su_max 0
_refine_ls_shift/su_mean 0
_refine_ls_structure_factor_coef Fsqd
_refine_ls_weighting_details 'calc w=1/[\s^2^(Fo^2^)+(0.0576P)^2^+0.1330P] where P=(Fo^2^+2Fc^2^)/3'
_refine_ls_weighting_scheme calc
_refine_ls_wR_factor_gt 0.1056
_refine_ls_wR_factor_ref 0.1119
_reflns_number_gt 3036
_reflns_number_total 3656
_reflns_threshold_expression >2\s(I)
_cod_data_source_file c4ra12222d2.cif
_cod_data_source_block Ia
_cod_database_code 7219363

loop_
_symmetry_equiv_pos_as_xyz
'x, y, z'
'-x, -y, -z'

loop_
_atom_site_label
_atom_site_type_symbol
_atom_site_fract_x
_atom_site_fract_y
_atom_site_fract_z
_atom_site_U_iso_or_equiv
_atom_site_adp_type
_atom_site_occupancy
_atom_site_symmetry_multiplicity
_atom_site_calc_flag
_atom_site_refinement_flags
F1 F 0.29852(16) 0.57836(12) -0.51580(7) 0.1023(4) Uani 1 1 d .
O2 O 0.44489(13) 1.30511(9) -0.00621(8) 0.0581(3) Uani 1 1 d .
O3 O 0.30648(15) 1.25194(10) 0.12785(8) 0.0740(3) Uani 1 1 d .
O4 O -0.28759(16) 0.91129(11) 0.52642(9) 0.0790(4) Uani 1 1 d .
N5 N 0.02512(15) 0.76412(11) 0.06938(8) 0.0519(3) Uani 1 1 d .
N6 N 0.19990(14) 0.85324(10) -0.05386(8) 0.0501(3) Uani 1 1 d .
C7 C 0.35284(17) 1.21221(14) 0.03901(11) 0.0520(3) Uani 1 1 d .
C8 C 0.32221(15) 1.07790(12) -0.02585(10) 0.0440(3) Uani 1 1 d .
C9 C 0.38842(16) 1.05192(13) -0.12347(10) 0.0471(3) Uani 1 1 d .
H9 H 0.3698 0.9662 -0.164 0.056 Uiso 1 1 calc R
C10 C 0.48556(16) 1.15004(13) -0.16723(10) 0.0463(3) Uani 1 1 d .
C11 C 0.51143(16) 1.27716(13) -0.10591(10) 0.0492(3) Uani 1 1 d .
C12 C 0.60326(19) 1.37906(15) -0.14133(12) 0.0620(4) Uani 1 1 d .
H12 H 0.6184 1.4639 -0.099 0.074 Uiso 1 1 calc R
C13 C 0.6719(2) 1.35281(17) -0.24036(13) 0.0667(4) Uani 1 1 d .
H13 H 0.7346 1.4205 -0.2651 0.08 Uiso 1 1 calc R
C14 C 0.6490(2) 1.22717(17) -0.30358(12) 0.0655(4) Uani 1 1 d .
H14 H 0.6963 1.2105 -0.3704 0.079 Uiso 1 1 calc R
C15 C 0.55649(19) 1.12704(15) -0.26787(11) 0.0579(4) Uani 1 1 d .
H15 H 0.5407 1.0428 -0.311 0.07 Uiso 1 1 calc R
C16 C 0.21846(15) 0.97192(12) 0.01456(9) 0.0432(3) Uani 1 1 d .
C17 C 0.10492(18) 0.75655(13) -0.02270(10) 0.0512(3) Uani 1 1 d .
C18 C 0.04545(16) 0.88087(13) 0.13797(10) 0.0454(3) Uani 1 1 d .
C19 C 0.14338(16) 0.98853(13) 0.11228(10) 0.0466(3) Uani 1 1 d .
H19 H 0.1577 1.0697 0.16 0.056 Uiso 1 1 calc R
C20 C 0.0810(2) 0.62139(14) -0.09551(11) 0.0705(5) Uani 1 1 d .
H20A H 0.1373 0.5597 -0.063 0.085 Uiso 1 1 calc R
H20B H -0.036 0.591 -0.0994 0.085 Uiso 1 1 calc R
C21 C 0.14088(19) 0.61416(12) -0.20766(11) 0.0532(4) Uani 1 1 d .
C22 C 0.3008(2) 0.58834(15) -0.23301(12) 0.0643(4) Uani 1 1 d .
H22 H 0.3734 0.5784 -0.1792 0.077 Uiso 1 1 calc R
C23 C 0.3553(2) 0.57696(17) -0.33603(13) 0.0700(4) Uani 1 1 d .
H23 H 0.4631 0.5588 -0.3524 0.084 Uiso 1 1 calc R
C24 C 0.2475(2) 0.59300(15) -0.41306(11) 0.0642(4) Uani 1 1 d .
C25 C 0.0902(2) 0.62076(15) -0.39195(12) 0.0662(4) Uani 1 1 d .
H25 H 0.0195 0.6327 -0.4461 0.079 Uiso 1 1 calc R
C26 C 0.0371(2) 0.63090(14) -0.28846(12) 0.0602(4) Uani 1 1 d .
H26 H -0.0709 0.6494 -0.2731 0.072 Uiso 1 1 calc R
C27 C -0.04030(16) 0.88843(13) 0.24029(10) 0.0465(3) Uani 1 1 d .
C28 C -0.09607(18) 0.77306(14) 0.27514(11) 0.0555(4) Uani 1 1 d .
H28 H -0.078 0.6912 0.2335 0.067 Uiso 1 1 calc R
C29 C -0.17779(19) 0.77627(14) 0.37014(11) 0.0590(4) Uani 1 1 d .
H29 H -0.2134 0.6974 0.392 0.071 Uiso 1 1 calc R
C30 C -0.20627(18) 0.89671(15) 0.43221(11) 0.0568(4) Uani 1 1 d .
C31 C -0.1534(2) 1.01294(15) 0.39802(12) 0.0654(4) Uani 1 1 d .
H31 H -0.1739 1.0946 0.4391 0.079 Uiso 1 1 calc R
C32 C -0.07113(19) 1.00873(14) 0.30398(11) 0.0580(4) Uani 1 1 d .
H32 H -0.0354 1.0878 0.2825 0.07 Uiso 1 1 calc R
C33 C -0.3454(3) 0.7942(2) 0.56325(16) 0.0952(6) Uani 1 1 d .
H33A H -0.4 0.8178 0.6298 0.143 Uiso 1 1 calc R
H33B H -0.2536 0.7455 0.5736 0.143 Uiso 1 1 calc R
H33C H -0.4217 0.7399 0.5113 0.143 Uiso 1 1 calc R

loop_
_atom_site_aniso_label
_atom_site_aniso_U_11
_atom_site_aniso_U_22
_atom_site_aniso_U_33
_atom_site_aniso_U_23
_atom_site_aniso_U_13
_atom_site_aniso_U_12
F1 0.1393(10) 0.1083(9) 0.0555(6) 0.0139(5) 0.0328(6) -0.0045(7)
O2 0.0680(6) 0.0445(5) 0.0560(6) -0.0002(4) 0.0127(5) -0.0046(4)
O3 0.0925(8) 0.0577(6) 0.0586(6) -0.0108(5) 0.0261(6) -0.0151(6)
O4 0.1016(9) 0.0683(7) 0.0634(7) 0.0083(5) 0.0354(6) -0.0029(6)
N5 0.0658(7) 0.0432(6) 0.0449(6) 0.0061(5) 0.0057(5) 0.0014(5)
N6 0.0624(7) 0.0403(6) 0.0458(6) 0.0051(5) 0.0053(5) 0.0033(5)
C7 0.0529(8) 0.0476(7) 0.0519(8) 0.0039(6) 0.0077(6) -0.0011(6)
C8 0.0453(7) 0.0419(7) 0.0440(7) 0.0057(5) -0.0006(5) 0.0058(5)
C9 0.0525(7) 0.0419(7) 0.0461(7) 0.0054(5) 0.0006(6) 0.0072(6)
C10 0.0457(7) 0.0467(7) 0.0473(7) 0.0096(6) 0.0022(5) 0.0084(6)
C11 0.0479(7) 0.0506(7) 0.0491(7) 0.0087(6) 0.0039(6) 0.0059(6)
C12 0.0662(9) 0.0514(8) 0.0673(9) 0.0128(7) 0.0050(7) -0.0026(7)
C13 0.0679(10) 0.0685(10) 0.0677(10) 0.0270(8) 0.0088(8) -0.0018(8)
C14 0.0673(9) 0.0781(11) 0.0546(9) 0.0208(8) 0.0127(7) 0.0081(8)
C15 0.0632(9) 0.0589(8) 0.0516(8) 0.0087(6) 0.0083(6) 0.0096(7)
C16 0.0444(7) 0.0423(7) 0.0423(7) 0.0059(5) -0.0018(5) 0.0059(5)
C17 0.0677(9) 0.0414(7) 0.0437(7) 0.0075(5) 0.0059(6) 0.0025(6)
C18 0.0486(7) 0.0454(7) 0.0418(7) 0.0070(5) -0.0014(5) 0.0054(6)
C19 0.0503(7) 0.0430(7) 0.0441(7) 0.0032(5) -0.0005(6) 0.0030(6)
C20 0.1107(13) 0.0414(7) 0.0538(8) 0.0026(6) 0.0205(8) -0.0080(8)
C21 0.0753(10) 0.0304(6) 0.0492(7) 0.0012(5) 0.0097(7) -0.0056(6)
C22 0.0727(10) 0.0614(9) 0.0572(9) 0.0092(7) -0.0041(7) 0.0030(8)
C23 0.0641(10) 0.0710(10) 0.0731(10) 0.0106(8) 0.0166(8) 0.0042(8)
C24 0.0887(12) 0.0529(8) 0.0472(8) 0.0064(6) 0.0173(8) -0.0070(8)
C25 0.0837(11) 0.0562(9) 0.0564(9) 0.0090(7) -0.0081(8) -0.0002(8)
C26 0.0637(9) 0.0474(8) 0.0659(9) 0.0041(6) 0.0071(7) 0.0020(7)
C27 0.0482(7) 0.0469(7) 0.0430(7) 0.0064(5) 0.0004(5) 0.0022(6)
C28 0.0677(9) 0.0448(7) 0.0530(8) 0.0062(6) 0.0101(7) 0.0065(6)
C29 0.0710(9) 0.0499(8) 0.0571(8) 0.0147(6) 0.0126(7) 0.0017(7)
C30 0.0614(8) 0.0598(9) 0.0466(7) 0.0067(6) 0.0113(6) -0.0009(7)
C31 0.0839(11) 0.0487(8) 0.0575(8) -0.0019(6) 0.0183(8) -0.0012(7)
C32 0.0726(9) 0.0458(7) 0.0522(8) 0.0059(6) 0.0117(7) -0.0046(7)
C33 0.1284(17) 0.0798(12) 0.0809(12) 0.0249(10) 0.0507(12) 0.0066(12)

loop_
_atom_type_symbol
_atom_type_description
_atom_type_scat_dispersion_real
_atom_type_scat_dispersion_imag
_atom_type_scat_source
C C 0.0033 0.0016 'International Tables Vol C Tables 4.2.6.8 and 6.1.1.4'
H H 0 0 'International Tables Vol C Tables 4.2.6.8 and 6.1.1.4'
N N 0.0061 0.0033 'International Tables Vol C Tables 4.2.6.8 and 6.1.1.4'
O O 0.0106 0.006 'International Tables Vol C Tables 4.2.6.8 and 6.1.1.4'
F F 0.0171 0.0103 'International Tables Vol C Tables 4.2.6.8 and 6.1.1.4'

loop_
_geom_angle_atom_site_label_1
_geom_angle_atom_site_label_2
_geom_angle_atom_site_label_3
_geom_angle
C11 O2 C7 123.61(10)
C30 O4 C33 117.65(13)
C17 N5 C18 116.63(11)
C17 N6 C16 116.65(11)
O3 C7 O2 115.43(12)
O3 C7 C8 127.77(13)
O2 C7 C8 116.80(11)
C9 C8 C7 118.90(12)
C9 C8 C16 120.37(11)
C7 C8 C16 120.73(11)
C8 C9 C10 122.84(12)
C8 C9 H9 118.6
C10 C9 H9 118.6
C11 C10 C15 117.69(12)
C11 C10 C9 117.74(12)
C15 C10 C9 124.57(12)
O2 C11 C12 117.81(12)
O2 C11 C10 120.08(12)
C12 C11 C10 122.11(13)
C13 C12 C11 118.67(14)
C13 C12 H12 120.7
C11 C12 H12 120.7
C12 C13 C14 120.79(14)
C12 C13 H13 119.6
C14 C13 H13 119.6
C15 C14 C13 120.00(14)
C15 C14 H14 120
C13 C14 H14 120
C14 C15 C10 120.74(14)
C14 C15 H15 119.6
C10 C15 H15 119.6
N6 C16 C19 120.68(11)
N6 C16 C8 114.35(11)
C19 C16 C8 124.96(11)
N6 C17 N5 126.82(11)
N6 C17 C20 118.96(12)
N5 C17 C20 114.21(11)
N5 C18 C19 120.70(11)
N5 C18 C27 116.60(11)
C19 C18 C27 122.71(11)
C16 C19 C18 118.50(11)
C16 C19 H19 120.8
C18 C19 H19 120.8
C21 C20 C17 116.17(11)
C21 C20 H20A 108.2
C17 C20 H20A 108.2
C21 C20 H20B 108.2
C17 C20 H20B 108.2
H20A C20 H20B 107.4
C26 C21 C22 117.95(13)
C26 C21 C20 120.97(15)
C22 C21 C20 121.08(15)
C23 C22 C21 121.59(15)
C23 C22 H22 119.2
C21 C22 H22 119.2
C24 C23 C22 118.16(16)
C24 C23 H23 120.9
C22 C23 H23 120.9
C25 C24 C23 122.52(14)
C25 C24 F1 118.72(16)
C23 C24 F1 118.75(16)
C24 C25 C26 118.62(15)
C24 C25 H25 120.7
C26 C25 H25 120.7
C21 C26 C25 121.15(15)
C21 C26 H26 119.4
C25 C26 H26 119.4
C28 C27 C32 117.48(12)
C28 C27 C18 120.18(12)
C32 C27 C18 122.32(12)
C29 C28 C27 121.79(13)
C29 C28 H28 119.1
C27 C28 H28 119.1
C30 C29 C28 119.69(13)
C30 C29 H29 120.2
C28 C29 H29 120.2
O4 C30 C29 124.55(13)
O4 C30 C31 116.09(13)
C29 C30 C31 119.35(13)
C32 C31 C30 120.50(13)
C32 C31 H31 119.7
C30 C31 H31 119.7
C31 C32 C27 121.17(13)
C31 C32 H32 119.4
C27 C32 H32 119.4
O4 C33 H33A 109.5
O4 C33 H33B 109.5
H33A C33 H33B 109.5
O4 C33 H33C 109.5
H33A C33 H33C 109.5
H33B C33 H33C 109.5

loop_
_geom_bond_atom_site_label_1
_geom_bond_atom_site_label_2
_geom_bond_distance
F1 C24 1.3615(16)
O2 C11 1.3743(16)
O2 C7 1.3748(17)
O3 C7 1.2033(16)
O4 C30 1.3647(16)
O4 C33 1.417(2)
N5 C17 1.3378(16)
N5 C18 1.3377(16)
N6 C17 1.3249(17)
N6 C16 1.3514(16)
C7 C8 1.4648(18)
C8 C9 1.3484(17)
C8 C16 1.4883(17)
C9 C10 1.4238(18)
C9 H9 0.93
C10 C11 1.3843(19)
C10 C15 1.3976(18)
C11 C12 1.3785(19)
C12 C13 1.373(2)
C12 H12 0.93
C13 C14 1.380(2)
C13 H13 0.93
C14 C15 1.369(2)
C14 H14 0.93
C15 H15 0.93
C16 C19 1.3791(17)
C17 C20 1.5102(18)
C18 C19 1.3946(18)
C18 C27 1.4757(17)
C19 H19 0.93
C20 C21 1.5043(18)
C20 H20A 0.97
C20 H20B 0.97
C21 C26 1.375(2)
C21 C22 1.380(2)
C22 C23 1.376(2)
C22 H22 0.93
C23 C24 1.357(2)
C23 H23 0.93
C24 C25 1.355(2)
C25 C26 1.379(2)
C25 H25 0.93
C26 H26 0.93
C27 C28 1.3849(19)
C27 C32 1.3884(19)
C28 C29 1.3817(19)
C28 H28 0.93
C29 C30 1.376(2)
C29 H29 0.93
C30 C31 1.383(2)
C31 C32 1.3724(19)
C31 H31 0.93
C32 H32 0.93
C33 H33A 0.96
C33 H33B 0.96
C33 H33C 0.96

loop_
_geom_torsion_atom_site_label_1
_geom_torsion_atom_site_label_2
_geom_torsion_atom_site_label_3
_geom_torsion_atom_site_label_4
_geom_torsion
C11 O2 C7 O3 178.43(12)
C11 O2 C7 C8 -1.8(2)
O3 C7 C8 C9 -178.49(14)
O2 C7 C8 C9 1.77(19)
O3 C7 C8 C16 2.1(2)
O2 C7 C8 C16 -177.63(11)
C7 C8 C9 C10 -0.8(2)
C16 C8 C9 C10 178.58(11)
C8 C9 C10 C11 -0.2(2)
C8 C9 C10 C15 179.88(12)
C7 O2 C11 C12 -179.13(12)
C7 O2 C11 C10 0.8(2)
C15 C10 C11 O2 -179.81(12)
C9 C10 C11 O2 0.27(19)
C15 C10 C11 C12 0.1(2)
C9 C10 C11 C12 -179.81(13)
O2 C11 C12 C13 179.46(13)
C10 C11 C12 C13 -0.5(2)
C11 C12 C13 C14 0.3(2)
C12 C13 C14 C15 0.2(3)
C13 C14 C15 C10 -0.5(2)
C11 C10 C15 C14 0.4(2)
C9 C10 C15 C14 -179.69(13)
C17 N6 C16 C19 1.07(18)
C17 N6 C16 C8 -178.27(11)
C9 C8 C16 N6 0.23(18)
C7 C8 C16 N6 179.63(12)
C9 C8 C16 C19 -179.07(12)
C7 C8 C16 C19 0.32(19)
C16 N6 C17 N5 0.1(2)
C16 N6 C17 C20 -179.45(13)
C18 N5 C17 N6 -1.2(2)
C18 N5 C17 C20 178.43(13)
C17 N5 C18 C19 1.00(19)
C17 N5 C18 C27 -178.98(11)
N6 C16 C19 C18 -1.19(19)
C8 C16 C19 C18 178.08(11)
N5 C18 C19 C16 0.10(19)
C27 C18 C19 C16 -179.91(11)
N6 C17 C20 C21 -11.4(2)
N5 C17 C20 C21 168.91(14)
C17 C20 C21 C26 -91.72(18)
C17 C20 C21 C22 89.37(18)
C26 C21 C22 C23 -1.2(2)
C20 C21 C22 C23 177.73(13)
C21 C22 C23 C24 0.6(2)
C22 C23 C24 C25 0.6(2)
C22 C23 C24 F1 -178.21(13)
C23 C24 C25 C26 -1.1(2)
F1 C24 C25 C26 177.75(13)
C22 C21 C26 C25 0.7(2)
C20 C21 C26 C25 -178.22(12)
C24 C25 C26 C21 0.4(2)
N5 C18 C27 C28 18.28(19)
C19 C18 C27 C28 -161.71(13)
N5 C18 C27 C32 -160.52(13)
C19 C18 C27 C32 19.5(2)
C32 C27 C28 C29 -0.7(2)
C18 C27 C28 C29 -179.57(13)
C27 C28 C29 C30 0.4(2)
C33 O4 C30 C29 0.6(3)
C33 O4 C30 C31 179.21(16)
C28 C29 C30 O4 179.03(14)
C28 C29 C30 C31 0.4(2)
O4 C30 C31 C32 -179.71(14)
C29 C30 C31 C32 -1.0(2)
C30 C31 C32 C27 0.7(2)
C28 C27 C32 C31 0.1(2)
C18 C27 C32 C31 178.97(14)
